data_7029996
loop_
_publ_author_name
'Mart\'inez-Calvo, Miguel'
'Romero, Mar\'ia J'
'Pedrido, Rosa'
'Gonz\'alez-Noya, Ana M'
'Zaragoza, Guillermo'
'Bermejo, Manuel R.'

_publ_section_title
;
 Metal self-recognition: a pathway to control the formation of dihelicates
 and mesocates.
;
_journal_issue 43
_journal_name_full 'Dalton transactions (Cambridge, England : 2003)'
_journal_page_first 13395
_journal_page_last 13404
_journal_paper_doi 10.1039/c2dt31770b
_journal_volume 41
_journal_year 2012
_chemical_compound_source 'synthesis as described'
_chemical_formula_moiety 'C52 H52 N12 O4 S4 Zn2'
_chemical_formula_sum 'C52 H52 N12 O4 S4 Zn2'
_chemical_formula_weight 1168.12
_chemical_name_systematic
;
?
;
_space_group_IT_number 2
_symmetry_cell_setting triclinic
_symmetry_Int_Tables_number 2
_symmetry_space_group_name_Hall '-P 1'
_symmetry_space_group_name_H-M 'P -1'
_atom_sites_solution_hydrogens geom
_atom_sites_solution_primary direct
_atom_sites_solution_secondary difmap
_audit_conform_dict_location ftp://ftp.iucr.org/pub/cif_core.dic
_audit_conform_dict_name cif_core.dic
_audit_conform_dict_version 2.4
_audit_creation_date 2012-07-11T11:23:09-00:00
_audit_creation_method 'WinGX routine CIF_UPDATE'
_cell_angle_alpha 65.614(2)
_cell_angle_beta 76.570(2)
_cell_angle_gamma 70.636(2)
_cell_formula_units_Z 1
_cell_length_a 8.9413(3)
_cell_length_b 12.1646(4)
_cell_length_c 13.6340(5)
_cell_measurement_reflns_used 1988
_cell_measurement_temperature 100(2)
_cell_measurement_theta_max 26
_cell_measurement_theta_min 2.57
_cell_measurement_wavelength 0.71073
_cell_volume 1266.36(8)
_computing_cell_refinement 'APPEX2 (BRUKER AXS, 2005)'
_computing_data_collection 'APPEX2 (BRUKER AXS, 2005)'
_computing_data_reduction 'APPEX2 (BRUKER AXS, 2005)'
_computing_molecular_graphics 'Ortep-3 for Windows (Farrugia, 1997)'
_computing_publication_material 'WinGX publication routines (Farrugia, 1999)'
_computing_structure_refinement 'SHELXL-97 (Sheldrick, 2008)'
_computing_structure_solution 'SIR97 (Giacovazzo et al, 1997)'
_diffrn_ambient_temperature 100(2)
_diffrn_measured_fraction_theta_full 0.999
_diffrn_measured_fraction_theta_max 0.999
_diffrn_measurement_device 'four-circle diffractometer'
_diffrn_measurement_device_type 'BRUKER APPEX-II CCD'
_diffrn_measurement_method 'omega and phi scans'
_diffrn_radiation_monochromator graphite
_diffrn_radiation_probe x-ray
_diffrn_radiation_source 'fine-focus sealed tube'
_diffrn_radiation_type MoK\a
_diffrn_radiation_wavelength 0.7107
_diffrn_reflns_av_R_equivalents 0.0543
_diffrn_reflns_av_unetI/netI 0.0613
_diffrn_reflns_limit_h_max 11
_diffrn_reflns_limit_h_min -10
_diffrn_reflns_limit_k_max 15
_diffrn_reflns_limit_k_min -13
_diffrn_reflns_limit_l_max 16
_diffrn_reflns_limit_l_min 0
_diffrn_reflns_number 18926
_diffrn_reflns_theta_full 26.03
_diffrn_reflns_theta_max 26.03
_diffrn_reflns_theta_min 1.65
_exptl_absorpt_coefficient_mu 1.172
_exptl_absorpt_correction_T_max 0.975
_exptl_absorpt_correction_T_min 0.866
_exptl_absorpt_correction_type multi-scan
_exptl_absorpt_process_details 'BRUKER SADABS'
_exptl_crystal_colour colourless
_exptl_crystal_density_diffrn 1.532
_exptl_crystal_density_method 'not measured'
_exptl_crystal_description Needle
_exptl_crystal_F_000 604
_exptl_crystal_size_max 0.13
_exptl_crystal_size_mid 0.08
_exptl_crystal_size_min 0.02
_refine_diff_density_max 0.73
_refine_diff_density_min -0.413
_refine_diff_density_rms 0.084
_refine_ls_extinction_method none
_refine_ls_goodness_of_fit_ref 1.012
_refine_ls_hydrogen_treatment mixed
_refine_ls_matrix_type full
_refine_ls_number_parameters 353
_refine_ls_number_reflns 4981
_refine_ls_number_restraints 13
_refine_ls_restrained_S_all 1.012
_refine_ls_R_factor_all 0.0691
_refine_ls_R_factor_gt 0.0397
_refine_ls_shift/su_max 0.001
_refine_ls_shift/su_mean 0
_refine_ls_structure_factor_coef Fsqd
_refine_ls_weighting_details 'calc w=1/[\s^2^(Fo^2^)+(0.0373P)^2^+0.8262P] where P=(Fo^2^+2Fc^2^)/3'
_refine_ls_weighting_scheme calc
_refine_ls_wR_factor_gt 0.08
_refine_ls_wR_factor_ref 0.0903
_reflns_number_gt 3694
_reflns_number_total 4981
_reflns_threshold_expression >2\s(I)
_cod_data_source_file c2dt31770b.txt
_cod_data_source_block 15ZnLPhOMe
_cod_depositor_comments
;
The following automatic conversions were performed:
'_diffrn_radiation_monochromador' tag replaced with
'_diffrn_radiation_monochromator'.

Automatic conversion script
Id: cif_correct_tags 1440 2010-10-19 06:21:57Z saulius 
;
_cod_database_code 7029996

loop_
_symmetry_equiv_pos_as_xyz
'x, y, z'
'-x, -y, -z'

loop_
_atom_site_label
_atom_site_type_symbol
_atom_site_fract_x
_atom_site_fract_y
_atom_site_fract_z
_atom_site_U_iso_or_equiv
_atom_site_adp_type
_atom_site_occupancy
_atom_site_symmetry_multiplicity
_atom_site_calc_flag
_atom_site_refinement_flags
_atom_site_disorder_assembly
_atom_site_disorder_group
C1 C -0.2905(4) 1.2252(3) 0.4821(3) 0.0331(9) Uani 1 1 d . . .
H1A H -0.312 1.207 0.4255 0.05 Uiso 1 1 calc R . .
H1B H -0.2422 1.2936 0.4508 0.05 Uiso 1 1 calc R . .
H1C H -0.3885 1.2474 0.5252 0.05 Uiso 1 1 calc R . .
C2 C -0.2334(4) 1.0086(3) 0.5961(2) 0.0208(7) Uani 1 1 d . . .
C3 C -0.1208(4) 0.9021(3) 0.6505(2) 0.0223(7) Uani 1 1 d . . .
H3 H -0.0198 0.9079 0.6507 0.027 Uiso 1 1 calc R . .
C4 C -0.1555(4) 0.7879(3) 0.7041(2) 0.0200(7) Uani 1 1 d . . .
H4 H -0.0787 0.718 0.7406 0.024 Uiso 1 1 calc R . .
C5 C -0.3061(4) 0.7774(3) 0.7036(2) 0.0161(7) Uani 1 1 d . . .
C6 C -0.4164(4) 0.8840(3) 0.6474(2) 0.0204(7) Uani 1 1 d . . .
H6 H -0.5167 0.8783 0.6452 0.024 Uiso 1 1 calc R . .
C7 C -0.3816(4) 0.9989(3) 0.5943(2) 0.0203(7) Uani 1 1 d . . .
H7 H -0.458 1.0691 0.5577 0.024 Uiso 1 1 calc R . .
C8 C -0.2812(4) 0.5494(3) 0.8217(2) 0.0167(7) Uani 1 1 d . . .
C9 C 0.1706(4) 0.4941(3) 0.8369(3) 0.0229(7) Uani 1 1 d . . .
H9A H 0.1554 0.5258 0.7617 0.034 Uiso 1 1 calc R . .
H9B H 0.2826 0.4636 0.8444 0.034 Uiso 1 1 calc R . .
H9C H 0.1236 0.56 0.865 0.034 Uiso 1 1 calc R . .
C10 C 0.0925(4) 0.3892(3) 0.8989(2) 0.0175(7) Uani 1 1 d . . .
C11 C 0.1856(3) 0.2669(3) 0.9678(2) 0.0152(6) Uani 1 1 d . . .
C12 C 0.3094(4) 0.2617(3) 1.0181(2) 0.0168(7) Uani 1 1 d . . .
H12 H 0.3329 0.3352 1.0072 0.02 Uiso 1 1 calc R . .
C13 C 0.3962(4) 0.1483(3) 1.0836(2) 0.0192(7) Uani 1 1 d . . .
H13 H 0.4787 0.1456 1.116 0.023 Uiso 1 1 calc R . .
C14 C 0.3615(4) 0.0386(3) 1.1014(2) 0.0184(7) Uani 1 1 d . . .
H14 H 0.4174 -0.037 1.1486 0.022 Uiso 1 1 calc R . .
C15 C 0.2431(3) 0.0404(3) 1.0492(2) 0.0143(6) Uani 1 1 d . . .
C16 C 0.1577(3) 0.1550(3) 0.9817(2) 0.0151(6) Uani 1 1 d . . .
H16 H 0.0804 0.157 0.9452 0.018 Uiso 1 1 calc R . .
C17 C 0.2082(4) -0.1713(3) 1.1839(2) 0.0213(7) Uani 1 1 d . . .
H17A H 0.1531 -0.2306 1.1916 0.032 Uiso 1 1 calc R . .
H17B H 0.1528 -0.1264 1.2311 0.032 Uiso 1 1 calc R . .
H17C H 0.3148 -0.2149 1.2027 0.032 Uiso 1 1 calc R . .
C18 C 0.2142(4) -0.0813(3) 1.0691(2) 0.0162(7) Uani 1 1 d . . .
C19 C 0.1968(3) -0.0680(3) 0.8152(2) 0.0150(6) Uani 1 1 d . A .
C20 C 0.2038(4) 0.1406(3) 0.6658(2) 0.0169(7) Uani 1 1 d . A .
C21 C 0.1599(4) 0.2128(3) 0.5627(3) 0.0265(8) Uani 1 1 d . . .
H21 H 0.1162 0.1807 0.5283 0.032 Uiso 1 1 calc R . .
C22 C 0.1804(5) 0.3328(3) 0.5098(3) 0.0377(10) Uani 1 1 d . A .
H22 H 0.15 0.3808 0.4405 0.045 Uiso 1 1 calc R . .
C23 C 0.2462(5) 0.3806(3) 0.5609(3) 0.0352(9) Uani 1 1 d U . .
C24 C 0.2891(4) 0.3088(3) 0.6638(3) 0.0291(8) Uani 1 1 d . A .
H24 H 0.3326 0.3411 0.6983 0.035 Uiso 1 1 calc R . .
C26 C 0.234(3) 0.5721(16) 0.4055(11) 0.047(3) Uani 0.58(3) 1 d PU A 1
H26A H 0.2929 0.5352 0.3532 0.07 Uiso 0.58(3) 1 calc PR A 1
H26B H 0.2475 0.6543 0.3834 0.07 Uiso 0.58(3) 1 calc PR A 1
H26C H 0.1226 0.578 0.4105 0.07 Uiso 0.58(3) 1 calc PR A 1
C25 C 0.2689(4) 0.1898(3) 0.7166(3) 0.0226(7) Uani 1 1 d . . .
H25 H 0.2987 0.1425 0.786 0.027 Uiso 1 1 calc R A .
N1 N -0.3591(3) 0.6672(2) 0.7603(2) 0.0179(6) Uani 1 1 d . . .
N2 N -0.1288(3) 0.5258(2) 0.8263(2) 0.0167(6) Uani 1 1 d . . .
N3 N -0.0570(3) 0.4053(2) 0.89419(19) 0.0155(5) Uani 1 1 d . . .
N4 N 0.1958(3) -0.1156(2) 0.99543(19) 0.0152(5) Uani 1 1 d . . .
N5 N 0.1927(3) -0.0264(2) 0.89004(19) 0.0157(6) Uani 1 1 d . . .
N6 N 0.1894(3) 0.0161(2) 0.7105(2) 0.0187(6) Uani 1 1 d . . .
O1 O -0.1850(3) 1.11771(19) 0.54867(18) 0.0297(6) Uani 1 1 d . . .
O2 O 0.2937(19) 0.4912(12) 0.5152(10) 0.0380(17) Uani 0.58(3) 1 d PU A 1
S1 S -0.40349(9) 0.44722(7) 0.88519(6) 0.01944(19) Uani 1 1 d . . .
S2 S 0.21386(9) -0.22163(7) 0.82865(6) 0.01789(18) Uani 1 1 d . . .
Zn1 Zn -0.21014(4) 0.29625(3) 0.98708(3) 0.01571(11) Uani 1 1 d . . .
O2B O 0.240(2) 0.5067(18) 0.5183(13) 0.0380(17) Uani 0.42(3) 1 d PD A 2
C26B C 0.299(3) 0.550(2) 0.4003(15) 0.047(3) Uani 0.42(3) 1 d PD A 2
H26D H 0.3852 0.484 0.3857 0.07 Uiso 0.42(3) 1 calc PR A 2
H26E H 0.3371 0.6221 0.381 0.07 Uiso 0.42(3) 1 calc PR A 2
H26F H 0.2143 0.5708 0.3585 0.07 Uiso 0.42(3) 1 calc PR A 2
H1N H -0.463(5) 0.682(4) 0.764(3) 0.056 Uiso 1 1 d . . .
H6N H 0.177(4) -0.007(3) 0.665(3) 0.024(9) Uiso 1 1 d . . .

loop_
_atom_site_aniso_label
_atom_site_aniso_U_11
_atom_site_aniso_U_22
_atom_site_aniso_U_33
_atom_site_aniso_U_23
_atom_site_aniso_U_13
_atom_site_aniso_U_12
C1 0.051(3) 0.0177(18) 0.031(2) -0.0037(16) -0.0060(18) -0.0150(17)
C2 0.0256(19) 0.0177(17) 0.0195(17) -0.0040(14) -0.0016(14) -0.0104(14)
C3 0.0201(19) 0.0227(18) 0.0232(18) -0.0022(15) -0.0041(15) -0.0116(14)
C4 0.0189(18) 0.0170(16) 0.0228(18) -0.0029(14) -0.0073(14) -0.0054(13)
C5 0.0187(17) 0.0149(16) 0.0160(16) -0.0051(13) -0.0032(13) -0.0057(13)
C6 0.0174(18) 0.0190(17) 0.0236(18) -0.0038(14) -0.0061(14) -0.0062(14)
C7 0.0243(19) 0.0126(16) 0.0197(17) -0.0021(13) -0.0052(14) -0.0025(13)
C8 0.0225(19) 0.0125(16) 0.0158(16) -0.0038(13) -0.0060(14) -0.0047(13)
C9 0.0180(18) 0.0147(16) 0.034(2) -0.0022(15) -0.0074(15) -0.0070(14)
C10 0.0202(18) 0.0132(16) 0.0224(17) -0.0065(14) -0.0054(14) -0.0065(13)
C11 0.0125(16) 0.0157(16) 0.0166(16) -0.0055(13) -0.0016(13) -0.0031(12)
C12 0.0178(17) 0.0157(16) 0.0199(17) -0.0074(13) 0.0001(13) -0.0086(13)
C13 0.0165(17) 0.0243(18) 0.0215(17) -0.0112(15) -0.0045(14) -0.0061(14)
C14 0.0183(18) 0.0164(16) 0.0172(16) -0.0044(13) -0.0064(14) 0.0002(13)
C15 0.0145(17) 0.0118(15) 0.0143(15) -0.0040(13) -0.0009(13) -0.0022(12)
C16 0.0117(16) 0.0153(16) 0.0186(16) -0.0051(13) -0.0036(13) -0.0039(12)
C17 0.0265(19) 0.0168(16) 0.0188(17) -0.0040(14) -0.0044(14) -0.0055(14)
C18 0.0119(17) 0.0135(15) 0.0205(17) -0.0051(13) -0.0030(13) -0.0007(12)
C19 0.0117(16) 0.0108(15) 0.0209(17) -0.0018(13) -0.0059(13) -0.0032(12)
C20 0.0218(18) 0.0114(15) 0.0134(16) -0.0015(13) 0.0001(13) -0.0047(13)
C21 0.042(2) 0.0188(18) 0.0209(18) -0.0071(15) -0.0065(16) -0.0099(16)
C22 0.071(3) 0.0205(19) 0.0196(19) -0.0023(16) -0.0105(19) -0.0130(19)
C23 0.070(3) 0.0192(18) 0.0184(17) -0.0036(14) 0.0028(18) -0.0237(18)
C24 0.048(2) 0.0245(19) 0.0222(18) -0.0087(15) 0.0020(17) -0.0220(17)
C26 0.095(9) 0.026(5) 0.018(2) -0.002(3) 0.006(5) -0.030(6)
C25 0.031(2) 0.0184(17) 0.0162(17) -0.0005(14) -0.0028(15) -0.0114(15)
N1 0.0145(14) 0.0126(13) 0.0240(15) -0.0020(11) -0.0046(12) -0.0045(11)
N2 0.0166(15) 0.0088(13) 0.0207(14) 0.0014(11) -0.0085(11) -0.0027(11)
N3 0.0147(14) 0.0115(13) 0.0202(14) -0.0041(11) -0.0042(11) -0.0037(11)
N4 0.0144(14) 0.0114(13) 0.0168(13) -0.0016(11) -0.0027(11) -0.0038(10)
N5 0.0174(15) 0.0121(13) 0.0171(14) -0.0034(11) -0.0051(11) -0.0037(11)
N6 0.0280(17) 0.0142(14) 0.0151(14) -0.0029(12) -0.0084(12) -0.0063(12)
O1 0.0375(15) 0.0150(12) 0.0344(14) 0.0009(10) -0.0089(12) -0.0139(11)
O2 0.077(5) 0.020(3) 0.0184(14) -0.0015(16) 0.003(3) -0.027(4)
S1 0.0155(4) 0.0139(4) 0.0259(4) -0.0004(3) -0.0057(3) -0.0068(3)
S2 0.0234(5) 0.0117(4) 0.0198(4) -0.0040(3) -0.0048(3) -0.0068(3)
Zn1 0.0170(2) 0.01094(19) 0.0184(2) -0.00218(15) -0.00413(15) -0.00540(14)
O2B 0.077(5) 0.020(3) 0.0184(14) -0.0015(16) 0.003(3) -0.027(4)
C26B 0.095(9) 0.026(5) 0.018(2) -0.002(3) 0.006(5) -0.030(6)

loop_
_atom_type_symbol
_atom_type_description
_atom_type_scat_dispersion_real
_atom_type_scat_dispersion_imag
_atom_type_scat_source
C C 0.0033 0.0016 'International Tables Vol C Tables 4.2.6.8 and 6.1.1.4'
H H 0 0 'International Tables Vol C Tables 4.2.6.8 and 6.1.1.4'
N N 0.0061 0.0033 'International Tables Vol C Tables 4.2.6.8 and 6.1.1.4'
O O 0.0106 0.006 'International Tables Vol C Tables 4.2.6.8 and 6.1.1.4'
S S 0.1246 0.1234 'International Tables Vol C Tables 4.2.6.8 and 6.1.1.4'
Zn Zn 0.2839 1.4301 'International Tables Vol C Tables 4.2.6.8 and 6.1.1.4'

loop_
_geom_angle_atom_site_label_1
_geom_angle_atom_site_label_2
_geom_angle_atom_site_label_3
_geom_angle
_geom_angle_site_symmetry_1
_geom_angle_site_symmetry_3
O1 C1 H1A 109.5 . .
O1 C1 H1B 109.5 . .
H1A C1 H1B 109.5 . .
O1 C1 H1C 109.5 . .
H1A C1 H1C 109.5 . .
H1B C1 H1C 109.5 . .
C7 C2 O1 125.3(3) . .
C7 C2 C3 119.0(3) . .
O1 C2 C3 115.6(3) . .
C4 C3 C2 121.5(3) . .
C4 C3 H3 119.3 . .
C2 C3 H3 119.3 . .
C3 C4 C5 119.9(3) . .
C3 C4 H4 120 . .
C5 C4 H4 120 . .
C6 C5 C4 118.0(3) . .
C6 C5 N1 116.7(3) . .
C4 C5 N1 125.3(3) . .
C7 C6 C5 121.9(3) . .
C7 C6 H6 119 . .
C5 C6 H6 119 . .
C2 C7 C6 119.7(3) . .
C2 C7 H7 120.2 . .
C6 C7 H7 120.2 . .
N2 C8 N1 118.1(3) . .
N2 C8 S1 128.2(2) . .
N1 C8 S1 113.8(2) . .
C10 C9 H9A 109.5 . .
C10 C9 H9B 109.5 . .
H9A C9 H9B 109.5 . .
C10 C9 H9C 109.5 . .
H9A C9 H9C 109.5 . .
H9B C9 H9C 109.5 . .
N3 C10 C11 119.4(3) . .
N3 C10 C9 120.9(3) . .
C11 C10 C9 119.7(3) . .
C16 C11 C12 118.6(3) . .
C16 C11 C10 121.7(3) . .
C12 C11 C10 119.7(3) . .
C13 C12 C11 120.3(3) . .
C13 C12 H12 119.8 . .
C11 C12 H12 119.8 . .
C12 C13 C14 120.5(3) . .
C12 C13 H13 119.8 . .
C14 C13 H13 119.8 . .
C13 C14 C15 120.5(3) . .
C13 C14 H14 119.8 . .
C15 C14 H14 119.8 . .
C16 C15 C14 118.7(3) . .
C16 C15 C18 123.2(3) . .
C14 C15 C18 118.1(3) . .
C15 C16 C11 121.3(3) . .
C15 C16 H16 119.4 . .
C11 C16 H16 119.4 . .
C18 C17 H17A 109.5 . .
C18 C17 H17B 109.5 . .
H17A C17 H17B 109.5 . .
C18 C17 H17C 109.5 . .
H17A C17 H17C 109.5 . .
H17B C17 H17C 109.5 . .
N4 C18 C15 125.5(3) . .
N4 C18 C17 117.7(3) . .
C15 C18 C17 116.8(2) . .
N5 C19 N6 117.8(3) . .
N5 C19 S2 128.6(2) . .
N6 C19 S2 113.6(2) . .
C21 C20 C25 119.0(3) . .
C21 C20 N6 117.0(3) . .
C25 C20 N6 123.8(3) . .
C20 C21 C22 120.9(3) . .
C20 C21 H21 119.6 . .
C22 C21 H21 119.6 . .
C23 C22 C21 119.6(3) . .
C23 C22 H22 120.2 . .
C21 C22 H22 120.2 . .
C24 C23 O2B 119.5(9) . .
C24 C23 C22 119.4(3) . .
O2B C23 C22 119.9(10) . .
C24 C23 O2 113.1(6) . .
C22 C23 O2 127.0(6) . .
C23 C24 C25 121.1(3) . .
C23 C24 H24 119.4 . .
C25 C24 H24 119.4 . .
C24 C25 C20 119.9(3) . .
C24 C25 H25 120 . .
C20 C25 H25 120 . .
C8 N1 C5 130.9(3) . .
C8 N1 H1N 116(3) . .
C5 N1 H1N 113(3) . .
C8 N2 N3 115.5(2) . .
C10 N3 N2 112.6(2) . .
C10 N3 Zn1 130.9(2) . .
N2 N3 Zn1 115.54(18) . .
C18 N4 N5 116.2(2) . .
C18 N4 Zn1 126.3(2) . 2_557
N5 N4 Zn1 116.59(17) . 2_557
C19 N5 N4 115.1(2) . .
C19 N6 C20 129.4(3) . .
C19 N6 H6N 118(2) . .
C20 N6 H6N 113(2) . .
C2 O1 C1 117.0(2) . .
C23 O2 C26 111.5(14) . .
C8 S1 Zn1 92.48(10) . .
C19 S2 Zn1 92.97(10) . 2_557
N3 Zn1 N4 128.57(10) . 2_557
N3 Zn1 S1 86.98(7) . .
N4 Zn1 S1 114.33(7) 2_557 .
N3 Zn1 S2 117.79(7) . 2_557
N4 Zn1 S2 86.63(7) 2_557 2_557
S1 Zn1 S2 127.46(3) . 2_557
C23 O2B C26B 111.9(19) . .
O2B C26B H26D 109.5 . .
O2B C26B H26E 109.5 . .
H26D C26B H26E 109.5 . .
O2B C26B H26F 109.5 . .
H26D C26B H26F 109.5 . .
H26E C26B H26F 109.5 . .

loop_
_geom_bond_atom_site_label_1
_geom_bond_atom_site_label_2
_geom_bond_distance
_geom_bond_site_symmetry_2
C1 O1 1.422(4) .
C1 H1A 0.96 .
C1 H1B 0.96 .
C1 H1C 0.96 .
C2 C7 1.375(4) .
C2 O1 1.382(3) .
C2 C3 1.389(4) .
C3 C4 1.379(4) .
C3 H3 0.93 .
C4 C5 1.396(4) .
C4 H4 0.93 .
C5 C6 1.387(4) .
C5 N1 1.419(4) .
C6 C7 1.386(4) .
C6 H6 0.93 .
C7 H7 0.93 .
C8 N2 1.306(4) .
C8 N1 1.364(4) .
C8 S1 1.750(3) .
C9 C10 1.502(4) .
C9 H9A 0.96 .
C9 H9B 0.96 .
C9 H9C 0.96 .
C10 N3 1.298(4) .
C10 C11 1.476(4) .
C11 C16 1.393(4) .
C11 C12 1.403(4) .
C12 C13 1.377(4) .
C12 H12 0.93 .
C13 C14 1.381(4) .
C13 H13 0.93 .
C14 C15 1.397(4) .
C14 H14 0.93 .
C15 C16 1.391(4) .
C15 C18 1.490(4) .
C16 H16 0.93 .
C17 C18 1.496(4) .
C17 H17A 0.96 .
C17 H17B 0.96 .
C17 H17C 0.96 .
C18 N4 1.296(4) .
C19 N5 1.302(4) .
C19 N6 1.371(4) .
C19 S2 1.758(3) .
C20 C21 1.382(4) .
C20 C25 1.392(4) .
C20 N6 1.419(4) .
C21 C22 1.390(4) .
C21 H21 0.93 .
C22 C23 1.387(5) .
C22 H22 0.93 .
C23 C24 1.377(5) .
C23 O2B 1.38(2) .
C23 O2 1.394(14) .
C24 C25 1.377(4) .
C24 H24 0.93 .
C26 O2 1.517(17) .
C26 H26A 0.96 .
C26 H26B 0.96 .
C26 H26C 0.96 .
C25 H25 0.93 .
N1 H1N 0.88(4) .
N2 N3 1.396(3) .
N3 Zn1 2.061(2) .
N4 N5 1.398(3) .
N4 Zn1 2.073(2) 2_557
N6 H6N 0.82(3) .
S1 Zn1 2.2793(8) .
S2 Zn1 2.2880(8) 2_557
Zn1 N4 2.073(2) 2_557
Zn1 S2 2.2880(8) 2_557
O2B C26B 1.496(18) .
C26B H26D 0.96 .
C26B H26E 0.96 .
C26B H26F 0.96 .

loop_
_geom_hbond_atom_site_label_D
_geom_hbond_atom_site_label_H
_geom_hbond_atom_site_label_A
_geom_hbond_distance_DH
_geom_hbond_distance_HA
_geom_hbond_distance_DA
_geom_hbond_angle_DHA
_geom_hbond_site_symmetry_A
N1 H1N S2 0.88(4) 2.82(4) 3.639(3) 156(3) 1_465

loop_
_geom_torsion_atom_site_label_1
_geom_torsion_atom_site_label_2
_geom_torsion_atom_site_label_3
_geom_torsion_atom_site_label_4
_geom_torsion
_geom_torsion_site_symmetry_1
_geom_torsion_site_symmetry_4
C7 C2 C3 C4 -1.2(5) . .
O1 C2 C3 C4 178.0(3) . .
C2 C3 C4 C5 0.6(5) . .
C3 C4 C5 C6 0.5(5) . .
C3 C4 C5 N1 -176.5(3) . .
C4 C5 C6 C7 -1.1(5) . .
N1 C5 C6 C7 176.1(3) . .
O1 C2 C7 C6 -178.5(3) . .
C3 C2 C7 C6 0.7(5) . .
C5 C6 C7 C2 0.5(5) . .
N3 C10 C11 C16 34.5(4) . .
C9 C10 C11 C16 -146.7(3) . .
N3 C10 C11 C12 -147.7(3) . .
C9 C10 C11 C12 31.1(4) . .
C16 C11 C12 C13 -2.8(4) . .
C10 C11 C12 C13 179.3(3) . .
C11 C12 C13 C14 -0.7(5) . .
C12 C13 C14 C15 3.1(5) . .
C13 C14 C15 C16 -2.0(4) . .
C13 C14 C15 C18 178.3(3) . .
C14 C15 C16 C11 -1.6(4) . .
C18 C15 C16 C11 178.1(3) . .
C12 C11 C16 C15 4.0(4) . .
C10 C11 C16 C15 -178.2(3) . .
C16 C15 C18 N4 45.3(5) . .
C14 C15 C18 N4 -135.0(3) . .
C16 C15 C18 C17 -135.6(3) . .
C14 C15 C18 C17 44.2(4) . .
C25 C20 C21 C22 0.1(5) . .
N6 C20 C21 C22 -175.6(3) . .
C20 C21 C22 C23 0.3(6) . .
C21 C22 C23 C24 -0.6(6) . .
C21 C22 C23 O2B -167.9(9) . .
C21 C22 C23 O2 171.1(9) . .
O2B C23 C24 C25 167.9(9) . .
C22 C23 C24 C25 0.5(6) . .
O2 C23 C24 C25 -172.3(8) . .
C23 C24 C25 C20 -0.1(5) . .
C21 C20 C25 C24 -0.2(5) . .
N6 C20 C25 C24 175.2(3) . .
N2 C8 N1 C5 -5.5(5) . .
S1 C8 N1 C5 174.7(3) . .
C6 C5 N1 C8 179.7(3) . .
C4 C5 N1 C8 -3.2(5) . .
N1 C8 N2 N3 177.2(2) . .
S1 C8 N2 N3 -3.0(4) . .
C11 C10 N3 N2 179.6(2) . .
C9 C10 N3 N2 0.8(4) . .
C11 C10 N3 Zn1 11.3(4) . .
C9 C10 N3 Zn1 -167.5(2) . .
C8 N2 N3 C10 -177.2(3) . .
C8 N2 N3 Zn1 -7.0(3) . .
C15 C18 N4 N5 -4.5(4) . .
C17 C18 N4 N5 176.4(2) . .
C15 C18 N4 Zn1 164.1(2) . 2_557
C17 C18 N4 Zn1 -15.0(4) . 2_557
N6 C19 N5 N4 178.1(2) . .
S2 C19 N5 N4 -2.9(4) . .
C18 N4 N5 C19 170.7(3) . .
Zn1 N4 N5 C19 1.0(3) 2_557 .
N5 C19 N6 C20 11.6(5) . .
S2 C19 N6 C20 -167.6(3) . .
C21 C20 N6 C19 -167.3(3) . .
C25 C20 N6 C19 17.2(5) . .
C7 C2 O1 C1 -7.8(5) . .
C3 C2 O1 C1 173.0(3) . .
C24 C23 O2 C26 -175.8(14) . .
O2B C23 O2 C26 -62(4) . .
C22 C23 O2 C26 12(2) . .
N2 C8 S1 Zn1 9.5(3) . .
N1 C8 S1 Zn1 -170.7(2) . .
N5 C19 S2 Zn1 2.8(3) . 2_557
N6 C19 S2 Zn1 -178.2(2) . 2_557
C10 N3 Zn1 N4 -62.6(3) . 2_557
N2 N3 Zn1 N4 129.34(18) . 2_557
C10 N3 Zn1 S1 178.3(3) . .
N2 N3 Zn1 S1 10.29(17) . .
C10 N3 Zn1 S2 47.0(3) . 2_557
N2 N3 Zn1 S2 -121.07(17) . 2_557
C8 S1 Zn1 N3 -8.69(12) . .
C8 S1 Zn1 N4 -140.10(12) . 2_557
C8 S1 Zn1 S2 114.53(10) . 2_557
C24 C23 O2B C26B 141.8(19) . .
C22 C23 O2B C26B -51(3) . .
O2 C23 O2B C26B 67(4) . .
